data_4078130
loop_
_publ_author_name
'Yuki, Masahiro'
'Miyake, Yoshihiro'
'Nishibayashi, Yoshiaki'

_publ_section_title
;
 Synthesis of Sulfur- and Nitrogen-Bridged Diiron Complexes and Catalytic
 Behavior toward Hydrazines
;
_journal_issue 8
_journal_name_full Organometallics
_journal_page_first 2953
_journal_paper_doi 10.1021/om300134t
_journal_volume 31
_journal_year 2012
_chemical_formula_sum 'C47 H77 Fe2 S2 Si2'
_chemical_formula_weight 874.09
_chemical_name_systematic
;
 ?
;
_space_group_IT_number 2
_symmetry_cell_setting triclinic
_symmetry_space_group_name_Hall '-P 1'
_symmetry_space_group_name_H-M 'P -1'
_atom_sites_solution_hydrogens geom
_atom_sites_solution_primary direct
_atom_sites_solution_secondary difmap
_audit_creation_method SHELXL-97
_cell_angle_alpha 89.869(2)
_cell_angle_beta 71.5360(10)
_cell_angle_gamma 76.876(2)
_cell_formula_units_Z 2
_cell_length_a 12.4298(6)
_cell_length_b 13.8048(8)
_cell_length_c 15.5245(8)
_cell_measurement_temperature 173(1)
_cell_volume 2453.7(2)
_computing_structure_refinement 'SHELXL-97 (Sheldrick, 2008)'
_diffrn_ambient_temperature 173(1)
_diffrn_measured_fraction_theta_full 0.984
_diffrn_measured_fraction_theta_max 0.984
_diffrn_radiation_monochromator graphite
_diffrn_radiation_source 'fine-focus sealed tube'
_diffrn_radiation_type MoK\a
_diffrn_radiation_wavelength 0.71069
_diffrn_reflns_av_R_equivalents 0.0294
_diffrn_reflns_av_sigmaI/netI 0.0398
_diffrn_reflns_limit_h_max 16
_diffrn_reflns_limit_h_min -15
_diffrn_reflns_limit_k_max 17
_diffrn_reflns_limit_k_min -17
_diffrn_reflns_limit_l_max 20
_diffrn_reflns_limit_l_min -18
_diffrn_reflns_number 24020
_diffrn_reflns_theta_full 27.45
_diffrn_reflns_theta_max 27.45
_diffrn_reflns_theta_min 3.04
_exptl_absorpt_coefficient_mu 0.754
_exptl_absorpt_correction_T_max 0.9169
_exptl_absorpt_correction_T_min 0.7804
_exptl_absorpt_correction_type numerical
_exptl_absorpt_process_details
;
    Higashi, T. (1999). Program for Absorption Correction.
    Rigaku Corporation, Tokyo, Japan.
;
_exptl_crystal_colour blue
_exptl_crystal_density_diffrn 1.183
_exptl_crystal_density_method 'not measured'
_exptl_crystal_description platelet
_exptl_crystal_F_000 942
_exptl_crystal_size_max 0.65
_exptl_crystal_size_mid 0.30
_exptl_crystal_size_min 0.20
_refine_diff_density_max 0.527
_refine_diff_density_min -0.402
_refine_diff_density_rms 0.078
_refine_ls_extinction_method none
_refine_ls_goodness_of_fit_ref 1.076
_refine_ls_hydrogen_treatment riding
_refine_ls_matrix_type full
_refine_ls_number_parameters 521
_refine_ls_number_reflns 11033
_refine_ls_number_restraints 0
_refine_ls_restrained_S_all 1.076
_refine_ls_R_factor_all 0.0492
_refine_ls_R_factor_gt 0.0390
_refine_ls_shift/su_max 0.000
_refine_ls_shift/su_mean 0.000
_refine_ls_structure_factor_coef Fsqd
_refine_ls_weighting_details 'calc w=1/[\s^2^(Fo^2^)+(0.0587P)^2^+0.9947P] where P=(Fo^2^+2Fc^2^)/3'
_refine_ls_weighting_scheme calc
_refine_ls_wR_factor_gt 0.1084
_refine_ls_wR_factor_ref 0.1164
_reflns_number_gt 9179
_reflns_number_total 11033
_reflns_threshold_expression >2\s(I)
_cod_data_source_file om300134t_si_002.cif
_cod_data_source_block complex1
_cod_database_code 4078130

loop_
_symmetry_equiv_pos_as_xyz
'x, y, z'
'-x, -y, -z'

loop_
_atom_site_label
_atom_site_type_symbol
_atom_site_fract_x
_atom_site_fract_y
_atom_site_fract_z
_atom_site_U_iso_or_equiv
_atom_site_adp_type
_atom_site_occupancy
_atom_site_symmetry_multiplicity
_atom_site_calc_flag
_atom_site_refinement_flags
C1 C 0.0809(2) 0.10280(17) 0.39352(14) 0.0364(5) Uani 1 1 d .
C2 C -0.0429(2) 0.11962(18) 0.42147(14) 0.0364(5) Uani 1 1 d .
C3 C -0.09213(19) 0.21619(18) 0.46881(14) 0.0349(5) Uani 1 1 d .
C4 C 0.00192(19) 0.25951(17) 0.46972(14) 0.0334(4) Uani 1 1 d .
C5 C 0.10898(19) 0.18875(17) 0.42283(14) 0.0347(5) Uani 1 1 d .
C6 C 0.1646(3) 0.00538(19) 0.35078(18) 0.0529(7) Uani 1 1 d .
H6A H 0.2432 0.0130 0.3346 0.079 Uiso 1 1 calc R
H6B H 0.1496 -0.0140 0.2971 0.079 Uiso 1 1 calc R
H6C H 0.1542 -0.0450 0.3934 0.079 Uiso 1 1 calc R
C7 C -0.1067(3) 0.0429(2) 0.40972(18) 0.0523(7) Uani 1 1 d .
H7A H -0.0923 -0.0113 0.4466 0.078 Uiso 1 1 calc R
H7B H -0.0797 0.0182 0.3469 0.078 Uiso 1 1 calc R
H7C H -0.1890 0.0728 0.4282 0.078 Uiso 1 1 calc R
C8 C -0.2196(2) 0.2631(2) 0.51657(15) 0.0472(6) Uani 1 1 d .
H8A H -0.2664 0.2301 0.4938 0.071 Uiso 1 1 calc R
H8B H -0.2361 0.3325 0.5055 0.071 Uiso 1 1 calc R
H8C H -0.2375 0.2565 0.5809 0.071 Uiso 1 1 calc R
C9 C -0.0094(2) 0.3611(2) 0.51063(17) 0.0477(6) Uani 1 1 d .
H9A H -0.0046 0.3559 0.5711 0.072 Uiso 1 1 calc R
H9B H -0.0833 0.4036 0.5132 0.072 Uiso 1 1 calc R
H9C H 0.0525 0.3890 0.4738 0.072 Uiso 1 1 calc R
C10 C 0.2289(2) 0.2020(2) 0.41369(18) 0.0484(6) Uani 1 1 d .
H10A H 0.2495 0.1786 0.4660 0.073 Uiso 1 1 calc R
H10B H 0.2291 0.2713 0.4096 0.073 Uiso 1 1 calc R
H10C H 0.2845 0.1645 0.3597 0.073 Uiso 1 1 calc R
C11 C 0.0763(2) 0.09500(18) 0.07022(14) 0.0380(5) Uani 1 1 d .
C12 C 0.11327(19) 0.17700(19) 0.02342(14) 0.0371(5) Uani 1 1 d .
C13 C 0.01146(19) 0.25224(18) 0.02618(14) 0.0357(5) Uani 1 1 d .
C14 C -0.08853(19) 0.21593(19) 0.07465(14) 0.0358(5) Uani 1 1 d .
C15 C -0.0483(2) 0.11905(18) 0.10164(14) 0.0376(5) Uani 1 1 d .
C16 C 0.1514(3) -0.0048(2) 0.07710(19) 0.0549(7) Uani 1 1 d .
H16A H 0.1394 -0.0548 0.0406 0.082 Uiso 1 1 calc R
H16B H 0.1307 -0.0211 0.1395 0.082 Uiso 1 1 calc R
H16C H 0.2320 -0.0022 0.0556 0.082 Uiso 1 1 calc R
C17 C 0.2370(2) 0.1819(2) -0.02708(17) 0.0510(7) Uani 1 1 d .
H17A H 0.2893 0.1380 -0.0020 0.076 Uiso 1 1 calc R
H17B H 0.2448 0.2489 -0.0211 0.076 Uiso 1 1 calc R
H17C H 0.2558 0.1618 -0.0903 0.076 Uiso 1 1 calc R
C18 C 0.0099(2) 0.3516(2) -0.01317(17) 0.0488(6) Uani 1 1 d .
H18A H 0.0769 0.3738 -0.0110 0.073 Uiso 1 1 calc R
H18B H -0.0600 0.3991 0.0215 0.073 Uiso 1 1 calc R
H18C H 0.0118 0.3455 -0.0753 0.073 Uiso 1 1 calc R
C19 C -0.2130(2) 0.2691(2) 0.08794(17) 0.0475(6) Uani 1 1 d .
H19A H -0.2315 0.2580 0.0338 0.071 Uiso 1 1 calc R
H19B H -0.2230 0.3393 0.1001 0.071 Uiso 1 1 calc R
H19C H -0.2641 0.2440 0.1384 0.071 Uiso 1 1 calc R
C20 C -0.1204(3) 0.0467(2) 0.14471(18) 0.0534(7) Uani 1 1 d .
H20A H -0.2016 0.0807 0.1660 0.080 Uiso 1 1 calc R
H20B H -0.0975 0.0200 0.1951 0.080 Uiso 1 1 calc R
H20C H -0.1081 -0.0067 0.1005 0.080 Uiso 1 1 calc R
C21 C -0.26085(17) 0.32062(17) 0.31457(13) 0.0298(4) Uani 1 1 d .
C22 C -0.35013(17) 0.40833(17) 0.33735(14) 0.0321(4) Uani 1 1 d .
C23 C -0.46562(19) 0.3966(2) 0.36572(17) 0.0447(6) Uani 1 1 d .
H23 H -0.5271 0.4532 0.3820 0.054 Uiso 1 1 calc R
C24 C -0.4902(2) 0.3036(2) 0.3701(2) 0.0552(7) Uani 1 1 d .
H24 H -0.5674 0.2984 0.3884 0.066 Uiso 1 1 calc R
C25 C -0.4004(2) 0.2184(2) 0.34737(18) 0.0502(6) Uani 1 1 d .
H25 H -0.4168 0.1558 0.3505 0.060 Uiso 1 1 calc R
C26 C -0.2856(2) 0.22709(19) 0.31992(16) 0.0402(5) Uani 1 1 d .
H26 H -0.2248 0.1700 0.3050 0.048 Uiso 1 1 calc R
C27 C -0.4715(3) 0.6285(2) 0.3697(2) 0.0645(8) Uani 1 1 d .
H27A H -0.5145 0.6148 0.4298 0.097 Uiso 1 1 calc R
H27B H -0.5137 0.6214 0.3288 0.097 Uiso 1 1 calc R
H27C H -0.4614 0.6953 0.3707 0.097 Uiso 1 1 calc R
C28 C -0.2422(2) 0.5614(2) 0.4068(2) 0.0541(7) Uani 1 1 d .
H28A H -0.2406 0.6305 0.4086 0.081 Uiso 1 1 calc R
H28B H -0.1638 0.5210 0.3840 0.081 Uiso 1 1 calc R
H28C H -0.2797 0.5442 0.4670 0.081 Uiso 1 1 calc R
C29 C -0.2491(3) 0.5614(2) 0.20960(19) 0.0568(7) Uani 1 1 d .
H29A H -0.2460 0.6302 0.2062 0.085 Uiso 1 1 calc R
H29B H -0.2912 0.5458 0.1713 0.085 Uiso 1 1 calc R
H29C H -0.1711 0.5199 0.1895 0.085 Uiso 1 1 calc R
C30 C 0.28520(17) 0.21578(16) 0.17821(14) 0.0298(4) Uani 1 1 d .
C31 C 0.36993(17) 0.27206(16) 0.15943(14) 0.0302(4) Uani 1 1 d .
C32 C 0.48687(19) 0.21799(19) 0.13263(17) 0.0419(5) Uani 1 1 d .
H32 H 0.5452 0.2529 0.1205 0.050 Uiso 1 1 calc R
C33 C 0.5187(2) 0.1149(2) 0.12350(19) 0.0494(6) Uani 1 1 d .
H33 H 0.5972 0.0815 0.1056 0.059 Uiso 1 1 calc R
C34 C 0.4339(2) 0.06201(19) 0.14106(19) 0.0477(6) Uani 1 1 d .
H34 H 0.4545 -0.0073 0.1344 0.057 Uiso 1 1 calc R
C35 C 0.3171(2) 0.11275(18) 0.16887(16) 0.0394(5) Uani 1 1 d .
H35 H 0.2596 0.0769 0.1814 0.047 Uiso 1 1 calc R
C36 C 0.2478(2) 0.4687(2) 0.28295(19) 0.0519(6) Uani 1 1 d .
H36A H 0.2430 0.5391 0.2858 0.078 Uiso 1 1 calc R
H36B H 0.2847 0.4381 0.3252 0.078 Uiso 1 1 calc R
H36C H 0.1707 0.4576 0.2983 0.078 Uiso 1 1 calc R
C37 C 0.2594(2) 0.4604(2) 0.0819(2) 0.0507(6) Uani 1 1 d .
H37A H 0.1824 0.4488 0.1017 0.076 Uiso 1 1 calc R
H37B H 0.3027 0.4261 0.0231 0.076 Uiso 1 1 calc R
H37C H 0.2541 0.5307 0.0781 0.076 Uiso 1 1 calc R
C38 C 0.4781(2) 0.4510(2) 0.1327(2) 0.0539(7) Uani 1 1 d .
H38A H 0.4633 0.5224 0.1380 0.081 Uiso 1 1 calc R
H38B H 0.5231 0.4265 0.0710 0.081 Uiso 1 1 calc R
H38C H 0.5207 0.4235 0.1725 0.081 Uiso 1 1 calc R
C39 C 0.9303(3) 0.7701(3) 0.2729(3) 0.0876(12) Uani 1 1 d .
C40A C 1.0546(7) 0.7468(7) 0.1999(7) 0.092(3) Uani 0.50 1 d P
C41 C 1.1471(3) 0.7608(3) 0.2184(4) 0.117(2) Uani 1 1 d .
C42 C 1.2668(3) 0.7515(3) 0.1811(3) 0.0813(11) Uani 1 1 d .
C43A C 1.3611(6) 0.7502(6) 0.1095(5) 0.0762(19) Uani 0.50 1 d P
C44 C 1.4810(3) 0.7505(3) 0.1240(2) 0.0661(8) Uani 1 1 d .
C45 C 0.5085(6) 0.9800(3) 0.4582(3) 0.1174(19) Uani 1 1 d .
C46A C 0.6028(6) 0.9219(5) 0.3882(4) 0.0622(16) Uani 0.50 1 d P
C47 C 0.5962(5) 0.9005(4) 0.2964(3) 0.1046(15) Uani 1 1 d .
C40B C 1.0557(8) 0.7710(8) 0.2822(6) 0.104(3) Uani 0.50 1 d P
C43B C 1.3594(5) 0.7675(6) 0.2007(4) 0.0673(18) Uani 0.50 1 d P
C46B C 0.5100(8) 0.9515(8) 0.3789(7) 0.100(3) Uani 0.50 1 d P
Si1 Si -0.32505(5) 0.53855(5) 0.33015(4) 0.03857(15) Uani 1 1 d .
Si2 Si 0.33555(5) 0.41302(5) 0.16526(4) 0.03599(14) Uani 1 1 d .
S1 S -0.11174(4) 0.32870(4) 0.27673(3) 0.03050(12) Uani 1 1 d .
S2 S 0.13409(4) 0.27955(4) 0.21487(3) 0.03233(12) Uani 1 1 d .
Fe1 Fe 0.01177(2) 0.23141(2) 0.335291(19) 0.02678(8) Uani 1 1 d .
Fe2 Fe 0.01241(2) 0.22771(2) 0.158485(19) 0.02743(8) Uani 1 1 d .

loop_
_atom_site_aniso_label
_atom_site_aniso_U_11
_atom_site_aniso_U_22
_atom_site_aniso_U_33
_atom_site_aniso_U_23
_atom_site_aniso_U_13
_atom_site_aniso_U_12
C1 0.0451(12) 0.0332(11) 0.0291(10) 0.0050(9) -0.0138(9) -0.0031(10)
C2 0.0455(12) 0.0393(12) 0.0290(10) 0.0079(9) -0.0159(9) -0.0137(10)
C3 0.0337(11) 0.0463(13) 0.0243(9) 0.0057(9) -0.0090(8) -0.0090(10)
C4 0.0363(11) 0.0383(12) 0.0262(9) -0.0004(8) -0.0136(9) -0.0051(9)
C5 0.0332(10) 0.0400(12) 0.0319(10) 0.0020(9) -0.0156(9) -0.0031(9)
C6 0.0704(18) 0.0357(13) 0.0433(13) 0.0025(11) -0.0184(13) 0.0060(12)
C7 0.0734(18) 0.0530(16) 0.0453(14) 0.0168(12) -0.0258(13) -0.0350(15)
C8 0.0332(11) 0.0720(18) 0.0291(11) 0.0035(11) -0.0030(9) -0.0086(12)
C9 0.0557(15) 0.0458(14) 0.0427(13) -0.0103(11) -0.0230(12) -0.0040(12)
C10 0.0355(12) 0.0652(17) 0.0486(14) 0.0013(13) -0.0245(11) -0.0044(11)
C11 0.0458(12) 0.0393(12) 0.0276(10) -0.0071(9) -0.0126(9) -0.0062(10)
C12 0.0335(11) 0.0489(13) 0.0245(9) -0.0061(9) -0.0058(9) -0.0061(10)
C13 0.0353(11) 0.0471(13) 0.0263(10) 0.0018(9) -0.0107(9) -0.0117(10)
C14 0.0339(11) 0.0505(13) 0.0269(10) 0.0003(9) -0.0124(9) -0.0142(10)
C15 0.0464(12) 0.0467(13) 0.0259(10) -0.0018(9) -0.0134(9) -0.0209(11)
C16 0.0736(18) 0.0416(14) 0.0464(14) -0.0116(11) -0.0268(14) 0.0030(13)
C17 0.0354(12) 0.0739(19) 0.0334(12) -0.0040(12) -0.0010(10) -0.0074(12)
C18 0.0542(15) 0.0563(16) 0.0392(12) 0.0151(12) -0.0181(12) -0.0158(13)
C19 0.0323(11) 0.0761(19) 0.0388(12) 0.0032(12) -0.0179(10) -0.0132(12)
C20 0.0747(18) 0.0585(17) 0.0399(13) 0.0033(12) -0.0215(13) -0.0374(15)
C21 0.0248(9) 0.0416(12) 0.0245(9) 0.0018(8) -0.0096(8) -0.0086(8)
C22 0.0249(9) 0.0445(12) 0.0272(9) 0.0039(9) -0.0086(8) -0.0085(9)
C23 0.0235(10) 0.0613(16) 0.0469(13) 0.0050(12) -0.0081(10) -0.0102(10)
C24 0.0342(12) 0.079(2) 0.0586(16) 0.0109(15) -0.0128(12) -0.0287(14)
C25 0.0548(15) 0.0560(16) 0.0504(14) 0.0095(12) -0.0164(12) -0.0348(14)
C26 0.0434(12) 0.0407(13) 0.0390(12) 0.0026(10) -0.0153(10) -0.0121(10)
C27 0.0509(16) 0.0539(17) 0.0707(19) 0.0024(15) -0.0110(14) 0.0108(13)
C28 0.0552(15) 0.0511(16) 0.0571(16) -0.0079(13) -0.0173(13) -0.0164(13)
C29 0.0578(16) 0.0536(17) 0.0519(15) 0.0153(13) -0.0085(13) -0.0131(14)
C30 0.0248(9) 0.0350(11) 0.0282(9) 0.0003(8) -0.0082(8) -0.0051(8)
C31 0.0243(9) 0.0333(11) 0.0319(10) -0.0003(8) -0.0087(8) -0.0052(8)
C32 0.0235(10) 0.0462(14) 0.0530(14) 0.0022(11) -0.0083(10) -0.0082(9)
C33 0.0294(11) 0.0462(14) 0.0623(16) -0.0031(12) -0.0103(11) 0.0051(10)
C34 0.0478(14) 0.0326(12) 0.0572(15) -0.0005(11) -0.0167(12) 0.0009(10)
C35 0.0382(11) 0.0374(12) 0.0440(12) 0.0021(10) -0.0130(10) -0.0122(10)
C36 0.0545(15) 0.0412(14) 0.0556(15) -0.0108(12) -0.0145(13) -0.0077(12)
C37 0.0540(15) 0.0414(14) 0.0611(16) 0.0126(12) -0.0267(13) -0.0086(12)
C38 0.0493(15) 0.0465(15) 0.0708(18) 0.0085(13) -0.0182(14) -0.0229(12)
C39 0.058(2) 0.087(3) 0.116(3) 0.008(2) -0.017(2) -0.0303(19)
C40A 0.066(4) 0.097(6) 0.123(7) -0.030(5) -0.051(5) -0.012(4)
C41 0.053(2) 0.065(2) 0.222(6) 0.047(3) -0.025(3) -0.0216(18)
C42 0.0554(18) 0.0493(18) 0.125(3) 0.008(2) -0.014(2) -0.0071(15)
C43A 0.070(4) 0.082(5) 0.078(5) 0.025(4) -0.026(4) -0.021(4)
C44 0.0516(16) 0.064(2) 0.079(2) 0.0012(17) -0.0158(16) -0.0147(15)
C45 0.217(6) 0.072(3) 0.061(2) 0.010(2) -0.019(3) -0.067(3)
C46A 0.059(3) 0.067(4) 0.054(3) -0.002(3) -0.023(3) 0.007(3)
C47 0.137(4) 0.095(3) 0.069(2) -0.005(2) -0.030(3) -0.006(3)
C40B 0.087(6) 0.117(8) 0.086(6) -0.023(5) 0.009(5) -0.033(5)
C43B 0.048(3) 0.105(5) 0.047(3) -0.018(3) -0.006(3) -0.028(3)
C46B 0.095(6) 0.109(7) 0.108(7) 0.018(6) -0.044(6) -0.030(6)
Si1 0.0332(3) 0.0376(3) 0.0401(3) 0.0029(3) -0.0080(3) -0.0045(3)
Si2 0.0339(3) 0.0320(3) 0.0426(3) 0.0013(3) -0.0131(3) -0.0078(2)
S1 0.0210(2) 0.0403(3) 0.0283(2) -0.0005(2) -0.00717(19) -0.0048(2)
S2 0.0211(2) 0.0446(3) 0.0302(2) -0.0001(2) -0.00745(19) -0.0070(2)
Fe1 0.02313(14) 0.02910(16) 0.02712(14) -0.00101(11) -0.00775(11) -0.00483(11)
Fe2 0.02336(14) 0.03245(16) 0.02594(14) 0.00005(11) -0.00723(11) -0.00670(12)

loop_
_atom_type_symbol
_atom_type_description
_atom_type_scat_dispersion_real
_atom_type_scat_dispersion_imag
_atom_type_scat_source
C C 0.0033 0.0016 'International Tables Vol C Tables 4.2.6.8 and 6.1.1.4'
H H 0.0000 0.0000 'International Tables Vol C Tables 4.2.6.8 and 6.1.1.4'
Si Si 0.0817 0.0704 'International Tables Vol C Tables 4.2.6.8 and 6.1.1.4'
S S 0.1246 0.1234 'International Tables Vol C Tables 4.2.6.8 and 6.1.1.4'
Fe Fe 0.3463 0.8444 'International Tables Vol C Tables 4.2.6.8 and 6.1.1.4'

loop_
_geom_angle_atom_site_label_1
_geom_angle_atom_site_label_2
_geom_angle_atom_site_label_3
_geom_angle
_geom_angle_site_symmetry_1
_geom_angle_site_symmetry_3
C2 C1 C5 108.2(2) . .
C2 C1 C6 124.5(2) . .
C5 C1 C6 127.0(2) . .
C2 C1 Fe1 70.65(13) . .
C5 C1 Fe1 69.05(12) . .
C6 C1 Fe1 131.57(16) . .
C1 C2 C3 108.1(2) . .
C1 C2 C7 124.2(2) . .
C3 C2 C7 127.4(2) . .
C1 C2 Fe1 70.21(12) . .
C3 C2 Fe1 69.47(12) . .
C7 C2 Fe1 130.39(16) . .
C2 C3 C4 108.03(19) . .
C2 C3 C8 127.1(2) . .
C4 C3 C8 124.7(2) . .
C2 C3 Fe1 71.08(12) . .
C4 C3 Fe1 69.17(12) . .
C8 C3 Fe1 128.89(16) . .
C3 C4 C5 107.5(2) . .
C3 C4 C9 126.3(2) . .
C5 C4 C9 126.2(2) . .
C3 C4 Fe1 70.84(12) . .
C5 C4 Fe1 70.14(12) . .
C9 C4 Fe1 123.51(16) . .
C1 C5 C4 108.2(2) . .
C1 C5 C10 126.9(2) . .
C4 C5 C10 124.7(2) . .
C1 C5 Fe1 71.43(12) . .
C4 C5 Fe1 69.68(12) . .
C10 C5 Fe1 128.07(17) . .
C1 C6 H6A 109.5 . .
C1 C6 H6B 109.5 . .
H6A C6 H6B 109.5 . .
C1 C6 H6C 109.5 . .
H6A C6 H6C 109.5 . .
H6B C6 H6C 109.5 . .
C2 C7 H7A 109.5 . .
C2 C7 H7B 109.5 . .
H7A C7 H7B 109.5 . .
C2 C7 H7C 109.5 . .
H7A C7 H7C 109.5 . .
H7B C7 H7C 109.5 . .
C3 C8 H8A 109.5 . .
C3 C8 H8B 109.5 . .
H8A C8 H8B 109.5 . .
C3 C8 H8C 109.5 . .
H8A C8 H8C 109.5 . .
H8B C8 H8C 109.5 . .
C4 C9 H9A 109.5 . .
C4 C9 H9B 109.5 . .
H9A C9 H9B 109.5 . .
C4 C9 H9C 109.5 . .
H9A C9 H9C 109.5 . .
H9B C9 H9C 109.5 . .
C5 C10 H10A 109.5 . .
C5 C10 H10B 109.5 . .
H10A C10 H10B 109.5 . .
C5 C10 H10C 109.5 . .
H10A C10 H10C 109.5 . .
H10B C10 H10C 109.5 . .
C15 C11 C12 107.9(2) . .
C15 C11 C16 124.2(2) . .
C12 C11 C16 127.5(2) . .
C15 C11 Fe2 70.55(13) . .
C12 C11 Fe2 69.13(12) . .
C16 C11 Fe2 131.23(16) . .
C11 C12 C13 108.29(19) . .
C11 C12 C17 126.7(2) . .
C13 C12 C17 124.9(2) . .
C11 C12 Fe2 71.36(12) . .
C13 C12 Fe2 69.46(12) . .
C17 C12 Fe2 128.53(17) . .
C14 C13 C12 107.6(2) . .
C14 C13 C18 126.2(2) . .
C12 C13 C18 126.2(2) . .
C14 C13 Fe2 70.70(12) . .
C12 C13 Fe2 70.49(12) . .
C18 C13 Fe2 123.45(17) . .
C15 C14 C13 108.1(2) . .
C15 C14 C19 126.9(2) . .
C13 C14 C19 124.9(2) . .
C15 C14 Fe2 71.34(12) . .
C13 C14 Fe2 69.30(12) . .
C19 C14 Fe2 128.21(16) . .
C11 C15 C14 108.2(2) . .
C11 C15 C20 123.9(2) . .
C14 C15 C20 127.5(2) . .
C11 C15 Fe2 70.29(13) . .
C14 C15 Fe2 69.23(13) . .
C20 C15 Fe2 132.05(16) . .
C11 C16 H16A 109.5 . .
C11 C16 H16B 109.5 . .
H16A C16 H16B 109.5 . .
C11 C16 H16C 109.5 . .
H16A C16 H16C 109.5 . .
H16B C16 H16C 109.5 . .
C12 C17 H17A 109.5 . .
C12 C17 H17B 109.5 . .
H17A C17 H17B 109.5 . .
C12 C17 H17C 109.5 . .
H17A C17 H17C 109.5 . .
H17B C17 H17C 109.5 . .
C13 C18 H18A 109.5 . .
C13 C18 H18B 109.5 . .
H18A C18 H18B 109.5 . .
C13 C18 H18C 109.5 . .
H18A C18 H18C 109.5 . .
H18B C18 H18C 109.5 . .
C14 C19 H19A 109.5 . .
C14 C19 H19B 109.5 . .
H19A C19 H19B 109.5 . .
C14 C19 H19C 109.5 . .
H19A C19 H19C 109.5 . .
H19B C19 H19C 109.5 . .
C15 C20 H20A 109.5 . .
C15 C20 H20B 109.5 . .
H20A C20 H20B 109.5 . .
C15 C20 H20C 109.5 . .
H20A C20 H20C 109.5 . .
H20B C20 H20C 109.5 . .
C26 C21 C22 121.5(2) . .
C26 C21 S1 119.02(17) . .
C22 C21 S1 119.53(16) . .
C21 C22 C23 116.6(2) . .
C21 C22 Si1 124.45(15) . .
C23 C22 Si1 118.93(18) . .
C24 C23 C22 121.9(2) . .
C24 C23 H23 119.0 . .
C22 C23 H23 119.0 . .
C23 C24 C25 120.2(2) . .
C23 C24 H24 119.9 . .
C25 C24 H24 119.9 . .
C24 C25 C26 119.4(2) . .
C24 C25 H25 120.3 . .
C26 C25 H25 120.3 . .
C25 C26 C21 120.4(2) . .
C25 C26 H26 119.8 . .
C21 C26 H26 119.8 . .
Si1 C27 H27A 109.5 . .
Si1 C27 H27B 109.5 . .
H27A C27 H27B 109.5 . .
Si1 C27 H27C 109.5 . .
H27A C27 H27C 109.5 . .
H27B C27 H27C 109.5 . .
Si1 C28 H28A 109.5 . .
Si1 C28 H28B 109.5 . .
H28A C28 H28B 109.5 . .
Si1 C28 H28C 109.5 . .
H28A C28 H28C 109.5 . .
H28B C28 H28C 109.5 . .
Si1 C29 H29A 109.5 . .
Si1 C29 H29B 109.5 . .
H29A C29 H29B 109.5 . .
Si1 C29 H29C 109.5 . .
H29A C29 H29C 109.5 . .
H29B C29 H29C 109.5 . .
C35 C30 C31 120.98(19) . .
C35 C30 S2 120.05(16) . .
C31 C30 S2 118.97(16) . .
C32 C31 C30 116.4(2) . .
C32 C31 Si2 119.34(17) . .
C30 C31 Si2 124.22(15) . .
C33 C32 C31 122.5(2) . .
C33 C32 H32 118.7 . .
C31 C32 H32 118.7 . .
C34 C33 C32 119.6(2) . .
C34 C33 H33 120.2 . .
C32 C33 H33 120.2 . .
C33 C34 C35 119.6(2) . .
C33 C34 H34 120.2 . .
C35 C34 H34 120.2 . .
C30 C35 C34 120.8(2) . .
C30 C35 H35 119.6 . .
C34 C35 H35 119.6 . .
Si2 C36 H36A 109.5 . .
Si2 C36 H36B 109.5 . .
H36A C36 H36B 109.5 . .
Si2 C36 H36C 109.5 . .
H36A C36 H36C 109.5 . .
H36B C36 H36C 109.5 . .
Si2 C37 H37A 109.5 . .
Si2 C37 H37B 109.5 . .
H37A C37 H37B 109.5 . .
Si2 C37 H37C 109.5 . .
H37A C37 H37C 109.5 . .
H37B C37 H37C 109.5 . .
Si2 C38 H38A 109.5 . .
Si2 C38 H38B 109.5 . .
H38A C38 H38B 109.5 . .
Si2 C38 H38C 109.5 . .
H38A C38 H38C 109.5 . .
H38B C38 H38C 109.5 . .
C40A C39 C40B 49.3(4) . .
C41 C40A C40B 55.2(5) . .
C41 C40A C39 122.1(7) . .
C40B C40A C39 67.4(6) . .
C40B C41 C40A 62.5(6) . .
C40B C41 C42 153.5(8) . .
C40A C41 C42 143.3(7) . .
C43A C42 C43B 64.6(4) . .
C43A C42 C41 150.5(6) . .
C43B C42 C41 142.4(5) . .
C42 C43A C43B 58.0(4) . .
C42 C43A C44 120.0(6) . .
C43B C43A C44 62.7(4) . .
C43B C44 C43A 54.1(4) . .
C46B C45 C45 171.2(10) . 2_676
C46B C45 C46A 52.2(5) . .
C45 C45 C46A 136.3(9) 2_676 .
C46B C46A C45 58.8(6) . .
C46B C46A C47 64.1(6) . .
C45 C46A C47 122.7(6) . .
C46B C47 C46A 47.8(4) . .
C41 C40B C40A 62.4(6) . .
C41 C40B C39 125.3(8) . .
C40A C40B C39 63.3(6) . .
C42 C43B C43A 57.4(4) . .
C42 C43B C44 119.9(5) . .
C43A C43B C44 63.3(4) . .
C46A C46B C45 69.0(7) . .
C46A C46B C47 68.1(6) . .
C45 C46B C47 136.9(9) . .
C28 Si1 C27 107.90(15) . .
C28 Si1 C29 111.23(14) . .
C27 Si1 C29 107.98(14) . .
C28 Si1 C22 111.26(12) . .
C27 Si1 C22 107.57(13) . .
C29 Si1 C22 110.72(12) . .
C36 Si2 C37 111.14(14) . .
C36 Si2 C38 107.82(13) . .
C37 Si2 C38 108.38(13) . .
C36 Si2 C31 111.63(11) . .
C37 Si2 C31 110.22(11) . .
C38 Si2 C31 107.49(11) . .
C21 S1 Fe1 118.35(7) . .
C21 S1 Fe2 118.13(7) . .
Fe1 S1 Fe2 76.268(19) . .
C30 S2 Fe2 119.68(7) . .
C30 S2 Fe1 119.18(7) . .
Fe2 S2 Fe1 76.568(19) . .
C4 Fe1 C5 40.17(8) . .
C4 Fe1 C3 39.99(9) . .
C5 Fe1 C3 66.86(8) . .
C4 Fe1 C1 66.78(9) . .
C5 Fe1 C1 39.52(9) . .
C3 Fe1 C1 66.21(9) . .
C4 Fe1 C2 66.71(9) . .
C5 Fe1 C2 66.30(9) . .
C3 Fe1 C2 39.45(9) . .
C1 Fe1 C2 39.14(9) . .
C4 Fe1 S2 124.84(6) . .
C5 Fe1 S2 104.68(6) . .
C3 Fe1 S2 163.90(7) . .
C1 Fe1 S2 116.72(6) . .
C2 Fe1 S2 151.54(7) . .
C4 Fe1 S1 120.31(6) . .
C5 Fe1 S1 158.30(7) . .
C3 Fe1 S1 104.03(6) . .
C1 Fe1 S1 156.69(7) . .
C2 Fe1 S1 120.02(7) . .
S2 Fe1 S1 78.81(2) . .
C4 Fe1 Fe2 170.59(6) . .
C5 Fe1 Fe2 145.95(6) . .
C3 Fe1 Fe2 141.91(6) . .
C1 Fe1 Fe2 122.55(6) . .
C2 Fe1 Fe2 120.83(6) . .
S2 Fe1 Fe2 51.707(16) . .
S1 Fe1 Fe2 51.887(15) . .
C13 Fe2 C12 40.05(9) . .
C13 Fe2 C14 40.00(9) . .
C12 Fe2 C14 66.74(9) . .
C13 Fe2 C11 66.80(9) . .
C12 Fe2 C11 39.52(9) . .
C14 Fe2 C11 66.27(9) . .
C13 Fe2 C15 66.65(9) . .
C12 Fe2 C15 66.17(9) . .
C14 Fe2 C15 39.43(9) . .
C11 Fe2 C15 39.16(9) . .
C13 Fe2 S2 122.06(6) . .
C12 Fe2 S2 104.19(6) . .
C14 Fe2 S2 160.47(7) . .
C11 Fe2 S2 118.57(7) . .
C15 Fe2 S2 154.64(7) . .
C13 Fe2 S1 121.37(7) . .
C12 Fe2 S1 159.78(7) . .
C14 Fe2 S1 103.84(6) . .
C11 Fe2 S1 154.97(7) . .
C15 Fe2 S1 118.74(6) . .
S2 Fe2 S1 78.79(2) . .
C13 Fe2 Fe1 169.68(7) . .
C12 Fe2 Fe1 144.67(6) . .
C14 Fe2 Fe1 144.12(6) . .
C11 Fe2 Fe1 122.86(6) . .
C15 Fe2 Fe1 122.75(6) . .
S2 Fe2 Fe1 51.725(16) . .
S1 Fe2 Fe1 51.845(16) . .

loop_
_geom_bond_atom_site_label_1
_geom_bond_atom_site_label_2
_geom_bond_distance
_geom_bond_site_symmetry_2
C1 C2 1.423(3) .
C1 C5 1.424(3) .
C1 C6 1.504(3) .
C1 Fe1 2.121(2) .
C2 C3 1.429(3) .
C2 C7 1.503(3) .
C2 Fe1 2.127(2) .
C3 C4 1.433(3) .
C3 C8 1.507(3) .
C3 Fe1 2.106(2) .
C4 C5 1.433(3) .
C4 C9 1.500(3) .
C4 Fe1 2.084(2) .
C5 C10 1.505(3) .
C5 Fe1 2.090(2) .
C6 H6A 0.9600 .
C6 H6B 0.9600 .
C6 H6C 0.9600 .
C7 H7A 0.9600 .
C7 H7B 0.9600 .
C7 H7C 0.9600 .
C8 H8A 0.9600 .
C8 H8B 0.9600 .
C8 H8C 0.9600 .
C9 H9A 0.9600 .
C9 H9B 0.9600 .
C9 H9C 0.9600 .
C10 H10A 0.9600 .
C10 H10B 0.9600 .
C10 H10C 0.9600 .
C11 C15 1.427(3) .
C11 C12 1.429(3) .
C11 C16 1.503(4) .
C11 Fe2 2.127(2) .
C12 C13 1.432(3) .
C12 C17 1.506(3) .
C12 Fe2 2.098(2) .
C13 C14 1.432(3) .
C13 C18 1.499(3) .
C13 Fe2 2.084(2) .
C14 C15 1.428(3) .
C14 C19 1.503(3) .
C14 Fe2 2.103(2) .
C15 C20 1.507(3) .
C15 Fe2 2.131(2) .
C16 H16A 0.9600 .
C16 H16B 0.9600 .
C16 H16C 0.9600 .
C17 H17A 0.9600 .
C17 H17B 0.9600 .
C17 H17C 0.9600 .
C18 H18A 0.9600 .
C18 H18B 0.9600 .
C18 H18C 0.9600 .
C19 H19A 0.9600 .
C19 H19B 0.9600 .
C19 H19C 0.9600 .
C20 H20A 0.9600 .
C20 H20B 0.9600 .
C20 H20C 0.9600 .
C21 C26 1.390(3) .
C21 C22 1.402(3) .
C21 S1 1.788(2) .
C22 C23 1.409(3) .
C22 Si1 1.890(2) .
C23 C24 1.382(4) .
C23 H23 0.9300 .
C24 C25 1.382(4) .
C24 H24 0.9300 .
C25 C26 1.387(3) .
C25 H25 0.9300 .
C26 H26 0.9300 .
C27 Si1 1.871(3) .
C27 H27A 0.9600 .
C27 H27B 0.9600 .
C27 H27C 0.9600 .
C28 Si1 1.871(3) .
C28 H28A 0.9600 .
C28 H28B 0.9600 .
C28 H28C 0.9600 .
C29 Si1 1.873(3) .
C29 H29A 0.9600 .
C29 H29B 0.9600 .
C29 H29C 0.9600 .
C30 C35 1.382(3) .
C30 C31 1.405(3) .
C30 S2 1.789(2) .
C31 C32 1.403(3) .
C31 Si2 1.891(2) .
C32 C33 1.383(4) .
C32 H32 0.9300 .
C33 C34 1.373(4) .
C33 H33 0.9300 .
C34 C35 1.388(3) .
C34 H34 0.9300 .
C35 H35 0.9300 .
C36 Si2 1.866(3) .
C36 H36A 0.9600 .
C36 H36B 0.9600 .
C36 H36C 0.9600 .
C37 Si2 1.867(3) .
C37 H37A 0.9600 .
C37 H37B 0.9600 .
C37 H37C 0.9600 .
C38 Si2 1.876(3) .
C38 H38A 0.9600 .
C38 H38B 0.9600 .
C38 H38C 0.9600 .
C39 C40A 1.562(10) .
C39 C40B 1.614(11) .
C40A C41 1.325(8) .
C40A C40B 1.326(12) .
C41 C40B 1.227(9) .
C41 C42 1.390(5) .
C42 C43A 1.332(8) .
C42 C43B 1.342(7) .
C43A C43B 1.429(10) .
C43A C44 1.576(8) .
C44 C43B 1.568(6) .
C45 C46B 1.285(11) .
C45 C45 1.347(8) 2_676
C45 C46A 1.403(8) .
C46A C46B 1.188(10) .
C46A C47 1.488(7) .
C47 C46B 1.442(11) .
S1 Fe1 2.2203(6) .
S1 Fe2 2.2216(6) .
S2 Fe2 2.2133(6) .
S2 Fe1 2.2138(6) .
Fe1 Fe2 2.7429(4) .

loop_
_geom_torsion_atom_site_label_1
_geom_torsion_atom_site_label_2
_geom_torsion_atom_site_label_3
_geom_torsion_atom_site_label_4
_geom_torsion
_geom_torsion_site_symmetry_1
C5 C1 C2 C3 -0.3(2) .
C6 C1 C2 C3 172.9(2) .
Fe1 C1 C2 C3 -59.36(15) .
C5 C1 C2 C7 -174.9(2) .
C6 C1 C2 C7 -1.7(3) .
Fe1 C1 C2 C7 126.0(2) .
C5 C1 C2 Fe1 59.05(15) .
C6 C1 C2 Fe1 -127.7(2) .
C1 C2 C3 C4 0.3(2) .
C7 C2 C3 C4 174.7(2) .
Fe1 C2 C3 C4 -59.54(14) .
C1 C2 C3 C8 -175.2(2) .
C7 C2 C3 C8 -0.8(4) .
Fe1 C2 C3 C8 124.9(2) .
C1 C2 C3 Fe1 59.82(15) .
C7 C2 C3 Fe1 -125.8(2) .
C2 C3 C4 C5 -0.1(2) .
C8 C3 C4 C5 175.5(2) .
Fe1 C3 C4 C5 -60.88(15) .
C2 C3 C4 C9 178.8(2) .
C8 C3 C4 C9 -5.6(4) .
Fe1 C3 C4 C9 118.0(2) .
C2 C3 C4 Fe1 60.74(14) .
C8 C3 C4 Fe1 -123.6(2) .
C2 C1 C5 C4 0.2(2) .
C6 C1 C5 C4 -172.8(2) .
Fe1 C1 C5 C4 60.28(15) .
C2 C1 C5 C10 175.8(2) .
C6 C1 C5 C10 2.8(4) .
Fe1 C1 C5 C10 -124.1(2) .
C2 C1 C5 Fe1 -60.05(15) .
C6 C1 C5 Fe1 127.0(2) .
C3 C4 C5 C1 -0.1(2) .
C9 C4 C5 C1 -179.0(2) .
Fe1 C4 C5 C1 -61.38(15) .
C3 C4 C5 C10 -175.8(2) .
C9 C4 C5 C10 5.3(4) .
Fe1 C4 C5 C10 122.9(2) .
C3 C4 C5 Fe1 61.32(14) .
C9 C4 C5 Fe1 -117.6(2) .
C15 C11 C12 C13 0.3(2) .
C16 C11 C12 C13 173.5(2) .
Fe2 C11 C12 C13 -59.91(15) .
C15 C11 C12 C17 -175.2(2) .
C16 C11 C12 C17 -2.0(4) .
Fe2 C11 C12 C17 124.6(2) .
C15 C11 C12 Fe2 60.17(15) .
C16 C11 C12 Fe2 -126.6(2) .
C11 C12 C13 C14 -0.2(2) .
C17 C12 C13 C14 175.3(2) .
Fe2 C12 C13 C14 -61.33(15) .
C11 C12 C13 C18 178.8(2) .
C17 C12 C13 C18 -5.6(4) .
Fe2 C12 C13 C18 117.7(2) .
C11 C12 C13 Fe2 61.10(15) .
C17 C12 C13 Fe2 -123.4(2) .
C12 C13 C14 C15 0.1(2) .
C18 C13 C14 C15 -179.0(2) .
Fe2 C13 C14 C15 -61.08(15) .
C12 C13 C14 C19 -175.9(2) .
C18 C13 C14 C19 5.0(4) .
Fe2 C13 C14 C19 122.9(2) .
C12 C13 C14 Fe2 61.19(15) .
C18 C13 C14 Fe2 -117.9(2) .
C12 C11 C15 C14 -0.2(2) .
C16 C11 C15 C14 -173.7(2) .
Fe2 C11 C15 C14 59.08(15) .
C12 C11 C15 C20 172.7(2) .
C16 C11 C15 C20 -0.8(3) .
Fe2 C11 C15 C20 -128.1(2) .
C12 C11 C15 Fe2 -59.27(15) .
C16 C11 C15 Fe2 127.2(2) .
C13 C14 C15 C11 0.1(2) .
C19 C14 C15 C11 176.0(2) .
Fe2 C14 C15 C11 -59.74(15) .
C13 C14 C15 C20 -172.5(2) .
C19 C14 C15 C20 3.5(4) .
Fe2 C14 C15 C20 127.7(2) .
C13 C14 C15 Fe2 59.79(15) .
C19 C14 C15 Fe2 -124.3(2) .
C26 C21 C22 C23 -0.1(3) .
S1 C21 C22 C23 179.34(16) .
C26 C21 C22 Si1 -178.83(17) .
S1 C21 C22 Si1 0.6(2) .
C21 C22 C23 C24 -0.7(4) .
Si1 C22 C23 C24 178.2(2) .
C22 C23 C24 C25 0.8(4) .
C23 C24 C25 C26 -0.2(4) .
C24 C25 C26 C21 -0.5(4) .
C22 C21 C26 C25 0.6(3) .
S1 C21 C26 C25 -178.76(19) .
C35 C30 C31 C32 -1.1(3) .
S2 C30 C31 C32 178.82(17) .
C35 C30 C31 Si2 177.29(17) .
S2 C30 C31 Si2 -2.8(3) .
C30 C31 C32 C33 0.9(4) .
Si2 C31 C32 C33 -177.5(2) .
C31 C32 C33 C34 0.0(4) .
C32 C33 C34 C35 -0.8(4) .
C31 C30 C35 C34 0.3(4) .
S2 C30 C35 C34 -179.59(19) .
C33 C34 C35 C30 0.7(4) .
C40B C39 C40A C41 -6.7(7) .
C39 C40A C41 C40B 7.5(8) .
C40B C40A C41 C42 171.6(10) .
C39 C40A C41 C42 179.1(5) .
C40B C41 C42 C43A -168.3(15) .
C40A C41 C42 C43A 28.5(15) .
C40B C41 C42 C43B -18.1(18) .
C40A C41 C42 C43B 178.7(10) .
C41 C42 C43A C43B 160.4(10) .
C43B C42 C43A C44 9.9(6) .
C41 C42 C43A C44 170.3(6) .
C42 C43A C44 C43B -9.5(6) .
C45 C45 C46A C46B -176.5(9) 2_676
C46B C45 C46A C47 5.0(7) .
C45 C45 C46A C47 -171.4(6) 2_676
C45 C46A C47 C46B -4.8(7) .
C42 C41 C40B C40A -168.8(13) .
C40A C41 C40B C39 -7.5(8) .
C42 C41 C40B C39 -176.3(7) .
C39 C40A C40B C41 -173.1(7) .
C41 C40A C40B C39 173.1(7) .
C40A C39 C40B C41 7.5(8) .
C41 C42 C43B C43A -164.2(8) .
C43A C42 C43B C44 -10.0(6) .
C41 C42 C43B C44 -174.2(5) .
C44 C43A C43B C42 -170.3(6) .
C42 C43A C43B C44 170.3(6) .
C43A C44 C43B C42 9.4(6) .
C47 C46A C46B C45 -175.3(7) .
C45 C46A C46B C47 175.3(7) .
C45 C45 C46B C46A 164(5) 2_676
C45 C45 C46B C47 158(4) 2_676
C46A C45 C46B C47 -6.4(9) .
C46A C47 C46B C45 6.4(9) .
C21 C22 Si1 C28 -61.1(2) .
C23 C22 Si1 C28 120.2(2) .
C21 C22 Si1 C27 -179.07(19) .
C23 C22 Si1 C27 2.2(2) .
C21 C22 Si1 C29 63.2(2) .
C23 C22 Si1 C29 -115.6(2) .
C32 C31 Si2 C36 -118.9(2) .
C30 C31 Si2 C36 62.7(2) .
C32 C31 Si2 C37 117.0(2) .
C30 C31 Si2 C37 -61.3(2) .
C32 C31 Si2 C38 -0.9(2) .
C30 C31 Si2 C38 -179.21(19) .
C26 C21 S1 Fe1 -46.26(19) .
C22 C21 S1 Fe1 134.33(14) .
C26 C21 S1 Fe2 42.74(19) .
C22 C21 S1 Fe2 -136.67(14) .
C35 C30 S2 Fe2 -42.7(2) .
C31 C30 S2 Fe2 137.38(15) .
C35 C30 S2 Fe1 48.0(2) .
C31 C30 S2 Fe1 -131.93(15) .
C3 C4 Fe1 C5 -117.66(19) .
C9 C4 Fe1 C5 120.9(2) .
C5 C4 Fe1 C3 117.66(19) .
C9 C4 Fe1 C3 -121.4(2) .
C3 C4 Fe1 C1 -80.12(14) .
C5 C4 Fe1 C1 37.54(14) .
C9 C4 Fe1 C1 158.4(2) .
C3 C4 Fe1 C2 -37.35(13) .
C5 C4 Fe1 C2 80.31(14) .
C9 C4 Fe1 C2 -158.8(2) .
C3 C4 Fe1 S2 172.58(11) .
C5 C4 Fe1 S2 -69.76(14) .
C9 C4 Fe1 S2 51.1(2) .
C3 C4 Fe1 S1 74.94(14) .
C5 C4 Fe1 S1 -167.40(11) .
C9 C4 Fe1 S1 -46.5(2) .
C3 C4 Fe1 Fe2 107.3(4) .
C5 C4 Fe1 Fe2 -135.1(3) .
C9 C4 Fe1 Fe2 -14.2(5) .
C1 C5 Fe1 C4 118.37(19) .
C10 C5 Fe1 C4 -118.8(3) .
C1 C5 Fe1 C3 80.13(14) .
C4 C5 Fe1 C3 -38.25(13) .
C10 C5 Fe1 C3 -157.1(2) .
C4 C5 Fe1 C1 -118.37(19) .
C10 C5 Fe1 C1 122.8(3) .
C1 C5 Fe1 C2 36.97(13) .
C4 C5 Fe1 C2 -81.40(14) .
C10 C5 Fe1 C2 159.8(2) .
C1 C5 Fe1 S2 -114.38(12) .
C4 C5 Fe1 S2 127.25(12) .
C10 C5 Fe1 S2 8.4(2) .
C1 C5 Fe1 S1 148.99(15) .
C4 C5 Fe1 S1 30.6(2) .
C10 C5 Fe1 S1 -88.2(3) .
C1 C5 Fe1 Fe2 -73.52(17) .
C4 C5 Fe1 Fe2 168.10(10) .
C10 C5 Fe1 Fe2 49.3(3) .
C2 C3 Fe1 C4 -118.71(18) .
C8 C3 Fe1 C4 118.4(3) .
C2 C3 Fe1 C5 -80.30(14) .
C4 C3 Fe1 C5 38.42(13) .
C8 C3 Fe1 C5 156.8(3) .
C2 C3 Fe1 C1 -37.05(13) .
C4 C3 Fe1 C1 81.67(14) .
C8 C3 Fe1 C1 -159.9(3) .
C4 C3 Fe1 C2 118.71(18) .
C8 C3 Fe1 C2 -122.9(3) .
C2 C3 Fe1 S2 -141.2(2) .
C4 C3 Fe1 S2 -22.5(3) .
C8 C3 Fe1 S2 96.0(3) .
C2 C3 Fe1 S1 120.52(12) .
C4 C3 Fe1 S1 -120.76(12) .
C8 C3 Fe1 S1 -2.3(2) .
C2 C3 Fe1 Fe2 75.95(16) .
C4 C3 Fe1 Fe2 -165.34(10) .
C8 C3 Fe1 Fe2 -46.9(3) .
C2 C1 Fe1 C4 81.11(14) .
C5 C1 Fe1 C4 -38.14(13) .
C6 C1 Fe1 C4 -159.5(3) .
C2 C1 Fe1 C5 119.26(18) .
C6 C1 Fe1 C5 -121.4(3) .
C2 C1 Fe1 C3 37.33(13) .
C5 C1 Fe1 C3 -81.93(14) .
C6 C1 Fe1 C3 156.7(3) .
C5 C1 Fe1 C2 -119.26(18) .
C6 C1 Fe1 C2 119.3(3) .
C2 C1 Fe1 S2 -160.19(11) .
C5 C1 Fe1 S2 80.55(13) .
C6 C1 Fe1 S2 -40.9(3) .
C2 C1 Fe1 S1 -32.0(2) .
C5 C1 Fe1 S1 -151.23(13) .
C6 C1 Fe1 S1 87.4(3) .
C2 C1 Fe1 Fe2 -100.31(12) .
C5 C1 Fe1 Fe2 140.43(11) .
C6 C1 Fe1 Fe2 19.0(3) .
C1 C2 Fe1 C4 -81.31(14) .
C3 C2 Fe1 C4 37.85(13) .
C7 C2 Fe1 C4 160.1(3) .
C1 C2 Fe1 C5 -37.32(13) .
C3 C2 Fe1 C5 81.84(14) .
C7 C2 Fe1 C5 -155.9(3) .
C1 C2 Fe1 C3 -119.16(19) .
C7 C2 Fe1 C3 122.2(3) .
C3 C2 Fe1 C1 119.16(19) .
C7 C2 Fe1 C1 -118.6(3) .
C1 C2 Fe1 S2 39.4(2) .
C3 C2 Fe1 S2 158.59(11) .
C7 C2 Fe1 S2 -79.2(3) .
C1 C2 Fe1 S1 166.00(11) .
C3 C2 Fe1 S1 -74.84(13) .
C7 C2 Fe1 S1 47.4(3) .
C1 C2 Fe1 Fe2 105.03(12) .
C3 C2 Fe1 Fe2 -135.81(11) .
C7 C2 Fe1 Fe2 -13.6(3) .
C30 S2 Fe1 C4 74.18(11) .
Fe2 S2 Fe1 C4 -169.09(8) .
C30 S2 Fe1 C5 35.45(11) .
Fe2 S2 Fe1 C5 152.18(7) .
C30 S2 Fe1 C3 91.6(2) .
Fe2 S2 Fe1 C3 -151.7(2) .
C30 S2 Fe1 C1 -5.01(11) .
Fe2 S2 Fe1 C1 111.72(7) .
C30 S2 Fe1 C2 -31.68(16) .
Fe2 S2 Fe1 C2 85.05(13) .
C30 S2 Fe1 S1 -166.53(8) .
Fe2 S2 Fe1 S1 -49.80(2) .
C30 S2 Fe1 Fe2 -116.73(9) .
C21 S1 Fe1 C4 -71.57(11) .
Fe2 S1 Fe1 C4 173.62(7) .
C21 S1 Fe1 C5 -93.94(19) .
Fe2 S1 Fe1 C5 151.26(17) .
C21 S1 Fe1 C3 -31.80(11) .
Fe2 S1 Fe1 C3 -146.61(7) .
C21 S1 Fe1 C1 30.11(18) .
Fe2 S1 Fe1 C1 -84.70(16) .
C21 S1 Fe1 C2 7.41(11) .
Fe2 S1 Fe1 C2 -107.40(7) .
C21 S1 Fe1 S2 164.44(8) .
Fe2 S1 Fe1 S2 49.64(2) .
C21 S1 Fe1 Fe2 114.81(8) .
C14 C13 Fe2 C12 117.6(2) .
C18 C13 Fe2 C12 -121.1(3) .
C12 C13 Fe2 C14 -117.6(2) .
C18 C13 Fe2 C14 121.3(3) .
C14 C13 Fe2 C11 80.19(15) .
C12 C13 Fe2 C11 -37.40(14) .
C18 C13 Fe2 C11 -158.5(2) .
C14 C13 Fe2 C15 37.40(14) .
C12 C13 Fe2 C15 -80.19(15) .
C18 C13 Fe2 C15 158.7(2) .
C14 C13 Fe2 S2 -169.60(11) .
C12 C13 Fe2 S2 72.81(14) .
C18 C13 Fe2 S2 -48.3(2) .
C14 C13 Fe2 S1 -73.10(15) .
C12 C13 Fe2 S1 169.31(11) .
C18 C13 Fe2 S1 48.2(2) .
C14 C13 Fe2 Fe1 -119.4(3) .
C12 C13 Fe2 Fe1 123.0(3) .
C18 C13 Fe2 Fe1 1.9(5) .
C11 C12 Fe2 C13 -118.69(19) .
C17 C12 Fe2 C13 118.8(3) .
C11 C12 Fe2 C14 -80.37(15) .
C13 C12 Fe2 C14 38.32(14) .
C17 C12 Fe2 C14 157.2(3) .
C13 C12 Fe2 C11 118.69(19) .
C17 C12 Fe2 C11 -122.5(3) .
C11 C12 Fe2 C15 -37.19(14) .
C13 C12 Fe2 C15 81.50(15) .
C17 C12 Fe2 C15 -159.7(3) .
C11 C12 Fe2 S2 117.94(12) .
C13 C12 Fe2 S2 -123.38(12) .
C17 C12 Fe2 S2 -4.5(2) .
C11 C12 Fe2 S1 -145.95(17) .
C13 C12 Fe2 S1 -27.3(3) .
C17 C12 Fe2 S1 91.6(3) .
C11 C12 Fe2 Fe1 76.37(17) .
C13 C12 Fe2 Fe1 -164.95(11) .
C17 C12 Fe2 Fe1 -46.1(3) .
C15 C14 Fe2 C13 118.60(19) .
C19 C14 Fe2 C13 -118.7(3) .
C15 C14 Fe2 C12 80.23(14) .
C13 C14 Fe2 C12 -38.37(14) .
C19 C14 Fe2 C12 -157.1(3) .
C15 C14 Fe2 C11 36.97(13) .
C13 C14 Fe2 C11 -81.63(15) .
C19 C14 Fe2 C11 159.7(2) .
C13 C14 Fe2 C15 -118.60(19) .
C19 C14 Fe2 C15 122.7(3) .
C15 C14 Fe2 S2 145.82(17) .
C13 C14 Fe2 S2 27.2(3) .
C19 C14 Fe2 S2 -91.5(3) .
C15 C14 Fe2 S1 -118.69(12) .
C13 C14 Fe2 S1 122.72(13) .
C19 C14 Fe2 S1 4.0(2) .
C15 C14 Fe2 Fe1 -76.84(16) .
C13 C14 Fe2 Fe1 164.57(11) .
C19 C14 Fe2 Fe1 45.9(3) .
C15 C11 Fe2 C13 -80.99(14) .
C12 C11 Fe2 C13 37.89(13) .
C16 C11 Fe2 C13 160.1(3) .
C15 C11 Fe2 C12 -118.88(19) .
C16 C11 Fe2 C12 122.2(3) .
C15 C11 Fe2 C14 -37.22(13) .
C12 C11 Fe2 C14 81.67(14) .
C16 C11 Fe2 C14 -156.1(3) .
C12 C11 Fe2 C15 118.88(19) .
C16 C11 Fe2 C15 -118.9(3) .
C15 C11 Fe2 S2 163.90(11) .
C12 C11 Fe2 S2 -77.22(13) .
C16 C11 Fe2 S2 45.0(3) .
C15 C11 Fe2 S1 33.9(2) .
C12 C11 Fe2 S1 152.78(13) .
C16 C11 Fe2 S1 -85.0(3) .
C15 C11 Fe2 Fe1 103.11(13) .
C12 C11 Fe2 Fe1 -138.01(11) .
C16 C11 Fe2 Fe1 -15.8(3) .
C11 C15 Fe2 C13 81.41(14) .
C14 C15 Fe2 C13 -37.93(13) .
C20 C15 Fe2 C13 -160.3(3) .
C11 C15 Fe2 C12 37.53(13) .
C14 C15 Fe2 C12 -81.81(14) .
C20 C15 Fe2 C12 155.8(3) .
C11 C15 Fe2 C14 119.33(18) .
C20 C15 Fe2 C14 -122.3(3) .
C14 C15 Fe2 C11 -119.33(18) .
C20 C15 Fe2 C11 118.3(3) .
C11 C15 Fe2 S2 -34.7(2) .
C14 C15 Fe2 S2 -153.98(12) .
C20 C15 Fe2 S2 83.7(3) .
C11 C15 Fe2 S1 -164.39(11) .
C14 C15 Fe2 S1 76.28(13) .
C20 C15 Fe2 S1 -46.1(3) .
C11 C15 Fe2 Fe1 -103.40(12) .
C14 C15 Fe2 Fe1 137.26(11) .
C20 C15 Fe2 Fe1 14.9(3) .
C30 S2 Fe2 C13 -73.93(12) .
Fe1 S2 Fe2 C13 169.91(8) .
C30 S2 Fe2 C12 -34.58(11) .
Fe1 S2 Fe2 C12 -150.74(7) .
C30 S2 Fe2 C14 -94.2(2) .
Fe1 S2 Fe2 C14 149.61(19) .
C30 S2 Fe2 C11 5.22(11) .
Fe1 S2 Fe2 C11 -110.94(7) .
C30 S2 Fe2 C15 29.35(17) .
Fe1 S2 Fe2 C15 -86.81(14) .
C30 S2 Fe2 S1 165.93(8) .
Fe1 S2 Fe2 S1 49.77(2) .
C30 S2 Fe2 Fe1 116.16(9) .
C21 S1 Fe2 C13 74.41(11) .
Fe1 S1 Fe2 C13 -170.52(8) .
C21 S1 Fe2 C12 94.6(2) .
Fe1 S1 Fe2 C12 -150.33(19) .
C21 S1 Fe2 C14 35.11(11) .
Fe1 S1 Fe2 C14 150.18(7) .
C21 S1 Fe2 C11 -28.02(18) .
Fe1 S1 Fe2 C11 87.05(16) .
C21 S1 Fe2 C15 -4.34(11) .
Fe1 S1 Fe2 C15 110.73(8) .
C21 S1 Fe2 S2 -164.73(8) .
Fe1 S1 Fe2 S2 -49.66(2) .
C21 S1 Fe2 Fe1 -115.07(8) .
C4 Fe1 Fe2 C13 15.8(5) .
C5 Fe1 Fe2 C13 -109.8(4) .
C3 Fe1 Fe2 C13 111.7(4) .
C1 Fe1 Fe2 C13 -156.1(3) .
C2 Fe1 Fe2 C13 157.5(3) .
S2 Fe1 Fe2 C13 -56.0(3) .
S1 Fe1 Fe2 C13 51.7(3) .
C4 Fe1 Fe2 C12 126.9(4) .
C5 Fe1 Fe2 C12 1.30(17) .
C3 Fe1 Fe2 C12 -137.28(16) .
C1 Fe1 Fe2 C12 -45.08(14) .
C2 Fe1 Fe2 C12 -91.41(14) .
S2 Fe1 Fe2 C12 55.03(12) .
S1 Fe1 Fe2 C12 162.79(12) .
C4 Fe1 Fe2 C14 -91.4(4) .
C5 Fe1 Fe2 C14 143.05(17) .
C3 Fe1 Fe2 C14 4.46(16) .
C1 Fe1 Fe2 C14 96.66(14) .
C2 Fe1 Fe2 C14 50.34(14) .
S2 Fe1 Fe2 C14 -163.23(12) .
S1 Fe1 Fe2 C14 -55.47(12) .
C4 Fe1 Fe2 C11 174.3(4) .
C5 Fe1 Fe2 C11 48.71(14) .
C3 Fe1 Fe2 C11 -89.87(13) .
C1 Fe1 Fe2 C11 2.33(11) .
C2 Fe1 Fe2 C11 -44.00(11) .
S2 Fe1 Fe2 C11 102.44(8) .
S1 Fe1 Fe2 C11 -149.80(8) .
C4 Fe1 Fe2 C15 -138.7(4) .
C5 Fe1 Fe2 C15 95.71(14) .
C3 Fe1 Fe2 C15 -42.88(14) .
C1 Fe1 Fe2 C15 49.32(11) .
C2 Fe1 Fe2 C15 3.00(11) .
S2 Fe1 Fe2 C15 149.44(8) .
S1 Fe1 Fe2 C15 -102.80(8) .
C4 Fe1 Fe2 S2 71.8(4) .
C5 Fe1 Fe2 S2 -53.73(12) .
C3 Fe1 Fe2 S2 167.69(11) .
C1 Fe1 Fe2 S2 -100.11(8) .
C2 Fe1 Fe2 S2 -146.44(8) .
S1 Fe1 Fe2 S2 107.76(3) .
C4 Fe1 Fe2 S1 -35.9(4) .
C5 Fe1 Fe2 S1 -161.49(12) .
C3 Fe1 Fe2 S1 59.93(11) .
C1 Fe1 Fe2 S1 152.13(8) .
C2 Fe1 Fe2 S1 105.80(8) .
S2 Fe1 Fe2 S1 -107.76(3) .
